data_2105418
loop_
_publ_author_name
'Behm, H.'

_publ_section_title
;
 Pentadecacopper(II) Bisdiborate Hexaorthoborate Dioxide
;
_journal_name_full 'Acta Crystallographica B (24,1968-38,1982)'
_journal_page_first 2781
_journal_page_last 2784
_journal_paper_doi 10.1107/S0567740882009947
_journal_volume 38
_journal_year 1982
_chemical_formula_sum 'B10 Cu15 O30'
_chemical_name_systematic 'Cu15 (B2 O5)2 (B O3)6 O2'
_space_group_IT_number 2
_symmetry_space_group_name_Hall '-P 1'
_symmetry_space_group_name_H-M 'P -1'
_cell_angle_alpha 88.77
_cell_angle_beta 69.71
_cell_angle_gamma 69.24
_cell_formula_units_Z 2
_cell_length_a 3.353
_cell_length_b 19.665
_cell_length_c 19.627
_cell_volume 1127.409
_citation_journal_id_ASTM ACBCAR
_cod_data_source_file boron0-1_506.cif
_cod_data_source_block B10Cu15O30
_cod_database_code 2105418

loop_
_symmetry_equiv_pos_as_xyz
x,y,z
-x,-y,-z

loop_
_atom_site_label
_atom_site_type_symbol
_atom_site_fract_x
_atom_site_fract_y
_atom_site_fract_z
_atom_site_occupancy
_atom_site_U_iso_or_equiv
B1 B+3 -0.005 0.1442 0.0737 1 0.0
O1 O-2 0 0.0985 0.0202 1 0.0
O15 O-2 0.174 0.2998 0.3978 1 0.0
O30 O-2 0.229 0.4562 0.8126 1 0.0
O21 O-2 0.004 0.2111 0.0516 1 0.0
O23 O-2 -0.258 0.4078 0.1366 1 0.0
O13 O-2 0.08 0.1128 0.3669 1 0.0
O9 O-2 0.047 0.1789 0.7323 1 0.0
O18 O-2 -0.212 0.1505 0.8885 1 0.0
O3 O-2 -0.042 0.1267 0.142 1 0.0
Cu2 Cu+2 0.0671 0.03284 0.17352 1 0.0
O16 O-2 0.005 0.3092 0.5269 1 0.0
O7 O-2 -0.149 0.0097 0.6661 1 0.0
B2 B+3 0.054 0.2896 0.2421 1 0.0
B6 B+3 0.092 0.2405 0.7038 1 0.0
B9 B+3 0.102 0.4617 0.6507 1 0.0
O19 O-2 -0.012 0.2933 0.7594 1 0.0
O4 O-2 0.02 0.5235 0.0555 1 0.0
O11 O-2 0.022 0.2676 0.1797 1 0.0
O28 O-2 0.043 0.453 0.586 1 0.0
O8 O-2 0.145 0.1114 0.5993 1 0.0
O6 O-2 0.153 0.0443 0.4661 1 0.0
Cu9 Cu+2 -0.1075 0.18373 0.96812 1 0.0
O25 O-2 0.001 0.4764 0.3075 1 0.0
Cu8 Cu+2 -0.0992 0.22389 0.8285 1 0.0
Cu5 Cu+2 0.0912 0.17187 0.21122 1 0.0
B5 B+3 0.075 0.3397 0.4642 1 0.0
O29 O-2 -0.002 0.3729 0.8817 1 0.0
Cu7 Cu+2 0.0862 0.20253 0.55858 1 0.0
Cu13 Cu+2 0.1346 0.37585 0.77133 1 0.0
O22 O-2 -0.206 0.3542 0.0092 1 0.0
Cu15 Cu+2 -0.098 0.443 0.21237 1 0.0
B7 B+3 -0.104 0.08 0.8624 1 0.0
O2 O-2 0.018 0.0206 0.9007 1 0.0
Cu14 Cu+2 -0.1375 0.44019 0.04234 1 0.0
Cu12 Cu+2 0.1334 0.34898 0.6015 1 0.0
O20 O-2 -0.162 0.2695 0.9193 1 0.0
O27 O-2 0.272 0.3927 0.6739 1 0.0
O24 O-2 -0.041 0.3582 0.2679 1 0.0
B8 B+3 -0.118 0.3311 0.9403 1 0.0
O14 O-2 0.003 0.1749 0.4704 1 0.0
B4 B+3 0.073 0.1088 0.4388 1 0.0
O26 O-2 0.061 0.4097 0.4503 1 0.0
B3 B+3 0.134 0.0574 0.3154 1 0.0
O12 O-2 0.187 0.2288 0.2781 1 0.0
Cu10 Cu+2 -0.1308 0.30911 0.09916 1 0.0
Cu11 Cu+2 0.0825 0.38819 0.35001 1 0.0
B10 B+3 0.079 0.4394 0.8818 1 0.0
Cu3 Cu+2 -0.0556 0.04031 0.56932 1 0.0
O10 O-2 -0.137 0.0622 0.7986 1 0.0
O5 O-2 0.186 0.0774 0.2473 1 0.0
Cu16 Cu+2 0 0.5 0.5 1 0.0
Cu1 Cu+2 0 0 0 1 0.0
Cu4 Cu+2 -0.019 0.0929 0.69999 1 0.0
O17 O-2 0.212 0.2504 0.632 1 0.0
Cu6 Cu+2 0.0642 0.21743 0.37772 1 0.0
